data_2006640
loop_
_publ_author_name
'Smeets, Wilberth J.J.'
'Spek, Anthony L.'
'Henderson, Richard K.'
'Bouwman, Elisabeth'
'Reedijk, Jan'

_publ_section_title
;
 [<i>N</i>,<i>N</i>'-Bis(2-thiobenzylidene)-1,2-phenylenediaminato]nickel(II)
;
_journal_issue 11
_journal_name_full 'Acta Crystallographica Section C'
_journal_page_first 1564
_journal_page_last 1566
_journal_paper_doi 10.1107/S0108270197009232
_journal_volume 53
_journal_year 1997
_chemical_formula_iupac '[Ni (C20 H14 N2 S2)]'
_chemical_formula_moiety 'C20 H14 N2 Ni S2'
_chemical_formula_structural '[Ni(C~20~H~14~N~2~S~2~)]'
_chemical_formula_sum 'C20 H14 N2 Ni S2'
_chemical_formula_weight 405.17
_chemical_name_common '[Ni(tsalphen)]'
_chemical_name_systematic
;
[N,N'-Bis(2-thiobenzylidene)-1,2-phenylenediaminato]nickel(II)
;
_space_group_IT_number 14
_symmetry_cell_setting monoclinic
_symmetry_space_group_name_Hall '-P 2ybc'
_symmetry_space_group_name_H-M 'P 1 21/c 1'
_cell_angle_alpha 90
_cell_angle_beta 100.520(6)
_cell_angle_gamma 90
_cell_formula_units_Z 4
_cell_length_a 6.9518(5)
_cell_length_b 17.6990(13)
_cell_length_c 13.5035(11)
_cell_measurement_reflns_used 25
_cell_measurement_temperature 150
_cell_measurement_theta_max 14.1
_cell_measurement_theta_min 11.6
_cell_volume 1633.5(2)
_computing_cell_refinement 'SET4 (de Boer & Duisenberg, 1984)'
_computing_data_collection 'Locally modified CAD4 Software (Enraf-Nonius, 1989)'
_computing_data_reduction 'HELENA (Spek, 1997)'
_computing_molecular_graphics 'PLATON97 (Spek, 1990)'
_computing_publication_material PLATON97
_computing_structure_refinement 'SHELXL97 (Sheldrick, 1997)'
_computing_structure_solution 'DIRDIF96 (Beurskens et al., 1996)'
_diffrn_ambient_temperature 150
_diffrn_measurement_device 'Enraf-Nonius CAD4T diffractometer on rotating anode source'
_diffrn_measurement_method '\w scans'
_diffrn_radiation_monochromator graphite
_diffrn_radiation_source 'Rotating Anode'
_diffrn_radiation_type 'Mo K\a'
_diffrn_radiation_wavelength 0.71073
_diffrn_reflns_av_R_equivalents 0.026
_diffrn_reflns_av_sigmaI/netI 0.0215
_diffrn_reflns_limit_h_max 9
_diffrn_reflns_limit_h_min -6
_diffrn_reflns_limit_k_max 22
_diffrn_reflns_limit_k_min 0
_diffrn_reflns_limit_l_max 17
_diffrn_reflns_limit_l_min -17
_diffrn_reflns_number 4026
_diffrn_reflns_theta_max 27.42
_diffrn_reflns_theta_min 1.92
_diffrn_standards_decay_% 5
_diffrn_standards_interval_time 60
_diffrn_standards_number 3
_exptl_absorpt_coefficient_mu 1.45
_exptl_absorpt_correction_T_max 0.670
_exptl_absorpt_correction_T_min 0.600
_exptl_absorpt_correction_type \yscan
_exptl_absorpt_process_details '(North, Phillips & Mathews, 1968)'
_exptl_crystal_colour 'dark brown'
_exptl_crystal_density_diffrn 1.648
_exptl_crystal_density_meas ?
_exptl_crystal_description block
_exptl_crystal_F_000 832
_exptl_crystal_size_max 0.48
_exptl_crystal_size_mid 0.45
_exptl_crystal_size_min 0.30
_refine_diff_density_max 0.41
_refine_diff_density_min -0.34
_refine_ls_extinction_method none
_refine_ls_goodness_of_fit_ref 1.066
_refine_ls_matrix_type full
_refine_ls_number_parameters 240
_refine_ls_number_reflns 3703
_refine_ls_restrained_S_all 1.066
_refine_ls_R_factor_all 0.038
_refine_ls_R_factor_gt 0.029
_refine_ls_shift/esd_max 0.000
_refine_ls_shift/esd_mean 0.000
_refine_ls_structure_factor_coef Fsqd
_refine_ls_weighting_details 'w = 1/[\s^2^(Fo^2^)+(0.0471P)^2^+1.1696P] where P=(Fo^2^+2Fc^2^)/3'
_refine_ls_weighting_scheme calc
_refine_ls_wR_factor_ref 0.071
_reflns_number_observed 3215
_reflns_number_total 3703
_reflns_observed_criterion I>2\s(I)
_cod_data_source_file bm1141.cif
_cod_data_source_block s1488a
_cod_depositor_comments
;
The following automatic conversions were performed:
'_symmetry_cell_setting' value 'Monoclinic' changed to 'monoclinic'
according to '/home/saulius/struct/CIF-dictionaries/cif_core.dic'
dictionary named 'cif_core.dic' version 2.4.1 from 2010-06-29.

Automatic conversion script
Id: cif_fix_enum 1527 2010-12-29 10:47:43Z saulius 

The following automatic conversions were performed:

'_exptl_crystal_density_meas' value 'not measured' was changed to '?'
- the value is perceived as not measured.

Automatic conversion script
Id: cif_fix_values 3008 2015-01-20 13:52:24Z robertas 

The following automatic conversions were performed:

'_refine_ls_weighting_scheme' value 'calc w =
1/[\s^2^(Fo^2^)+(0.0471P)^2^+1.1696P] where P=(Fo^2^+2Fc^2^)/3' was
changed to 'calc'. New tag '_refine_ls_weighting_details' was
created. The value of the new tag was set to 'w =
1/[\s^2^(Fo^2^)+(0.0471P)^2^+1.1696P] where P=(Fo^2^+2Fc^2^)/3'.

Automatic conversion script
Id: cif_fix_values 3143 2015-03-26 13:38:13Z robertas 
;
_cod_original_sg_symbol_H-M 'P 21/c'
_cod_database_code 2006640

loop_
_symmetry_equiv_pos_as_xyz
x,y,z
-x,1/2+y,1/2-z
-x,-y,-z
x,1/2-y,1/2+z

loop_
_atom_site_aniso_label
_atom_site_aniso_U_11
_atom_site_aniso_U_22
_atom_site_aniso_U_33
_atom_site_aniso_U_12
_atom_site_aniso_U_13
_atom_site_aniso_U_23
Ni1 .01400(10) .01630(10) .01390(10) -.00070(10) .00490(10) .00030(10)
S1 .0208(2) .0226(3) .0155(2) -.0063(2) .0074(2) -.0018(2)
S2 .0159(2) .0208(3) .0253(3) -.0009(2) .0080(2) -.0044(2)
N1 .0165(8) .0192(8) .0154(8) .0017(6) .0046(6) .0019(6)
N2 .0154(8) .0176(8) .0155(8) .0014(6) .0038(6) .0025(6)
C1 .0202(10) .0164(9) .0170(9) -.0018(8) .0021(7) .0024(7)
C2 .0249(11) .0249(11) .0187(10) -.0055(9) .0067(8) .0009(8)
C3 .0273(12) .0259(11) .0266(11) -.0084(9) .0070(9) .0018(9)
C4 .0319(13) .0200(11) .0361(13) -.0093(9) .0095(10) -.0065(9)
C5 .0335(13) .0226(11) .0324(12) -.0044(9) .0144(10) -.0088(9)
C6 .0221(10) .0172(10) .0232(10) -.0009(8) .0067(8) -.0010(8)
C7 .0232(11) .0209(10) .0230(10) .0008(8) .0094(8) -.0030(8)
C8 .0163(9) .0218(10) .0153(9) .0016(8) .0052(7) .0035(8)
C9 .0235(11) .0253(11) .0197(10) -.0006(9) .0065(8) -.0008(8)
C10 .0258(11) .0302(12) .0178(10) .0044(9) .0102(8) .0010(8)
C11 .0202(10) .0292(11) .0211(10) .0008(9) .0098(8) .0053(8)
C12 .0189(10) .0229(10) .0191(10) -.0009(8) .0060(8) .0033(8)
C13 .0170(9) .0208(10) .0140(9) .0048(8) .0043(7) .0047(7)
C14 .0199(10) .0253(11) .0218(10) -.0034(8) .0091(8) -.0008(8)
C15 .0214(10) .0195(10) .0186(9) -.0025(8) .0056(8) -.0001(8)
C16 .0273(12) .0287(12) .0269(11) -.0092(9) .0119(9) -.0040(9)
C17 .0289(12) .0229(11) .0252(11) -.0106(9) .0069(9) -.0023(9)
C18 .0290(12) .0170(10) .0221(10) .0016(8) .0050(8) -.0001(8)
C19 .0212(10) .0192(10) .0225(10) .0031(8) .0057(8) .0012(8)
C20 .0179(10) .0164(9) .0174(9) .0009(7) .0043(7) .0036(7)

loop_
_atom_site_label
_atom_site_fract_x
_atom_site_fract_y
_atom_site_fract_z
_atom_site_U_iso_or_equiv
_atom_site_thermal_displace_type
_atom_site_occupancy
Ni1 .17465(4) .177370(10) .44385(2) .01440(10) Uani 1.000
S1 .40312(7) .23468(3) .38545(4) .01910(10) Uani 1.000
S2 .25448(7) .08651(3) .35267(4) .0201(2) Uani 1.000
N1 .1443(2) .25022(10) .54312(12) .0168(5) Uani 1.000
N2 -.0582(2) .13246(9) .47167(12) .0160(5) Uani 1.000
C1 .4955(3) .31070(11) .45942(15) .0180(5) Uani 1.000
C2 .6621(3) .34662(13) .43664(16) .0225(6) Uani 1.000
C3 .7446(3) .40842(13) .48975(17) .0263(7) Uani 1.000
C4 .6645(4) .43750(13) .56947(18) .0289(7) Uani 1.000
C5 .5029(4) .40349(13) .59361(18) .0284(7) Uani 1.000
C6 .4145(3) .34011(12) .54004(16) .0205(6) Uani 1.000
C7 .2482(3) .30962(12) .57443(16) .0217(6) Uani 1.000
C8 -.0197(3) .23327(12) .59035(14) .0175(5) Uani 1.000
C9 -.0716(3) .27389(13) .66988(16) .0225(6) Uani 1.000
C10 -.2377(3) .25432(13) .70590(16) .0238(6) Uani 1.000
C11 -.3529(3) .19453(13) .66339(16) .0227(6) Uani 1.000
C12 -.2994(3) .15224(12) .58705(15) .0200(6) Uani 1.000
C13 -.1311(3) .17170(11) .54989(14) .0171(5) Uani 1.000
C14 -.1605(3) .07647(12) .42792(16) .0217(6) Uani 1.000
C15 -.1145(3) .02491(12) .35361(15) .0196(6) Uani 1.000
C16 -.2565(3) -.03111(13) .32021(17) .0268(7) Uani 1.000
C17 -.2275(3) -.08573(13) .25275(17) .0254(7) Uani 1.000
C18 -.0526(3) -.08620(12) .21559(16) .0227(6) Uani 1.000
C19 .0872(3) -.03218(12) .24632(16) .0208(6) Uani 1.000
C20 .0621(3) .02398(11) .31642(15) .0171(5) Uani 1.000
H21 .7180(17) .3282(6) .3844(16) .0270 Uiso 1.000
H31 .860(3) .4322(7) .4716(5) .0320 Uiso 1.000
H41 .7205(17) .4795(13) .6056(11) .0350 Uiso 1.000
H51 .4492(17) .4227(6) .6471(16) .0340 Uiso 1.000
H71 .2065(12) .3373(7) .6293(15) .0260 Uiso 1.000
H91 .006(2) .3144(12) .6987(8) .0270 Uiso 1.000
H101 -.2734(10) .2819(8) .7601(15) .0290 Uiso 1.000
H111 -.467(3) .1829(4) .6865(7) .0270 Uiso 1.000
H121 -.374(2) .1114(12) .5607(8) .0240 Uiso 1.000
H141 -.286(3) .0683(2) .4484(6) .0260 Uiso 1.000
H161 -.370(4) -.03084(13) .3442(8) .0320 Uiso 1.000
H171 -.317(3) -.1198(11) .2332(6) .0300 Uiso 1.000
H181 -.0305(7) -.1239(10) .1691(13) .0270 Uiso 1.000
H191 .202(3) -.03276(12) .2199(8) .0250 Uiso 1.000

loop_
_atom_type_symbol
_atom_type_description
_atom_type_scat_dispersion_real
_atom_type_scat_dispersion_imag
_atom_type_scat_source
S S 0.1246 0.1234 'International Tables Vol C Tables 4.2.6.8 and 6.1.1.4'
Ni Ni 0.3393 1.1124 'International Tables Vol C Tables 4.2.6.8 and 6.1.1.4'
N N 0.0061 0.0033 'International Tables Vol C Tables 4.2.6.8 and 6.1.1.4'
H H 0.0000 0.0000 'International Tables Vol C Tables 4.2.6.8 and 6.1.1.4'
C C 0.0033 0.0016 'International Tables Vol C Tables 4.2.6.8 and 6.1.1.4'

loop_
_geom_angle_atom_site_label_1
_geom_angle_atom_site_label_2
_geom_angle_atom_site_label_3
_geom_angle
_geom_angle_publ_flag
S1 Ni1 S2 81.85(2) yes
S1 Ni1 N1 97.08(5) yes
S1 Ni1 N2 168.93(5) yes
S2 Ni1 N1 168.99(5) yes
S2 Ni1 N2 96.78(5) yes
N1 Ni1 N2 86.34(7) yes
Ni1 S1 C1 112.11(7) no
Ni1 S2 C20 111.76(7) no
Ni1 N1 C7 130.62(14) no
Ni1 N1 C8 111.79(13) no
C7 N1 C8 117.58(17) no
Ni1 N2 C13 111.82(12) no
Ni1 N2 C14 130.17(14) no
C13 N2 C14 117.90(16) no
S1 C1 C2 117.41(16) no
S1 C1 C6 125.01(16) no
C2 C1 C6 117.57(19) no
C1 C2 C3 121.9(2) no
C2 C3 C4 120.5(2) no
C3 C4 C5 118.8(2) no
C4 C5 C6 121.8(2) no
C1 C6 C5 119.3(2) no
C1 C6 C7 124.85(19) no
C5 C6 C7 115.8(2) no
N1 C7 C6 129.33(19) no
N1 C8 C9 124.94(19) no
N1 C8 C13 114.82(17) no
C9 C8 C13 120.23(19) no
C8 C9 C10 119.6(2) no
C9 C10 C11 120.3(2) no
C10 C11 C12 120.6(2) no
C11 C12 C13 119.50(19) no
N2 C13 C8 115.05(18) no
N2 C13 C12 125.27(18) no
C8 C13 C12 119.67(18) no
N2 C14 C15 129.09(19) no
C14 C15 C16 115.94(19) no
C14 C15 C20 125.22(19) no
C16 C15 C20 118.77(19) no
C15 C16 C17 121.9(2) no
C16 C17 C18 119.1(2) no
C17 C18 C19 120.1(2) no
C18 C19 C20 121.9(2) no
S2 C20 C15 124.65(16) no
S2 C20 C19 117.18(16) no
C15 C20 C19 118.15(19) no
C1 C2 H21 119.1(8) no
C3 C2 H21 119.0(8) no
C2 C3 H31 119.7(6) no
C4 C3 H31 119.7(6) no
C3 C4 H41 120.6(8) no
C5 C4 H41 120.6(8) no
C4 C5 H51 119.1(8) no
C6 C5 H51 119.1(8) no
N1 C7 H71 115.4(7) no
C6 C7 H71 115.3(7) no
C8 C9 H91 120.3(8) no
C10 C9 H91 120.1(8) no
C9 C10 H101 119.8(7) no
C11 C10 H101 119.9(7) no
C10 C11 H111 119.7(5) no
C12 C11 H111 119.7(6) no
C11 C12 H121 120.3(8) no
C13 C12 H121 120.2(8) no
N2 C14 H141 115.4(4) no
C15 C14 H141 115.5(4) no
C15 C16 H161 119.0(6) no
C17 C16 H161 119.1(6) no
C16 C17 H171 120.4(12) no
C18 C17 H171 120.4(12) no
C17 C18 H181 119.9(6) no
C19 C18 H181 120.0(6) no
C18 C19 H191 119.0(5) no
C20 C19 H191 119.1(5) no

loop_
_geom_bond_atom_site_label_1
_geom_bond_atom_site_label_2
_geom_bond_site_symmetry_1
_geom_bond_site_symmetry_2
_geom_bond_distance
_geom_bond_publ_flag
Ni1 S1 . . 2.1519(6) yes
Ni1 S2 . . 2.1587(6) yes
Ni1 N1 . . 1.8992(17) yes
Ni1 N2 . . 1.9014(15) yes
S1 C1 . . 1.728(2) yes
S2 C20 . . 1.736(2) yes
N1 C7 . . 1.302(3) yes
N1 C8 . . 1.436(3) yes
N2 C13 . . 1.432(2) yes
N2 C14 . . 1.297(3) yes
C1 C2 . . 1.404(3) no
C1 C6 . . 1.413(3) no
C2 C3 . . 1.375(3) no
C3 C4 . . 1.397(3) no
C4 C5 . . 1.365(4) no
C5 C6 . . 1.413(3) no
C6 C7 . . 1.428(3) no
C8 C9 . . 1.394(3) no
C8 C13 . . 1.390(3) no
C9 C10 . . 1.377(3) no
C10 C11 . . 1.387(3) no
C11 C12 . . 1.379(3) no
C12 C13 . . 1.398(3) no
C14 C15 . . 1.435(3) no
C15 C16 . . 1.414(3) no
C15 C20 . . 1.409(3) no
C16 C17 . . 1.368(3) no
C17 C18 . . 1.397(3) no
C18 C19 . . 1.372(3) no
C19 C20 . . 1.405(3) no
C2 H21 . . .925(18) no
C3 H31 . . .976(19) no
C4 H41 . . .93(2) no
C5 H51 . . .935(18) no
C7 H71 . . .975(17) no
C9 H91 . . .938(18) no
C10 H101 . . .950(17) no
C11 H111 . . .93(2) no
C12 H121 . . .922(19) no
C14 H141 . . .97(2) no
C16 H161 . . .91(3) no
C17 H171 . . .872(19) no
C18 H181 . . .948(17) no
C19 H191 . . .93(2) no

loop_
_geom_torsion_atom_site_label_1
_geom_torsion_atom_site_label_2
_geom_torsion_atom_site_label_3
_geom_torsion_atom_site_label_4
_geom_torsion
_geom_torsion_publ_flag
S2 Ni1 S1 C1 -158.96(8) no
N1 Ni1 S1 C1 9.98(9) no
S1 Ni1 S2 C20 -154.79(8) no
N2 Ni1 S2 C20 14.13(9) no
S1 Ni1 N1 C7 -8.60(19) no
S1 Ni1 N1 C8 172.92(12) no
N2 Ni1 N1 C7 -178.02(19) no
N2 Ni1 N1 C8 3.50(13) no
S2 Ni1 N2 C13 167.70(12) no
S2 Ni1 N2 C14 -16.33(18) no
N1 Ni1 N2 C13 -1.70(13) no
N1 Ni1 N2 C14 174.27(19) no
Ni1 S1 C1 C2 171.91(14) no
Ni1 S1 C1 C6 -9.1(2) no
Ni1 S2 C20 C15 -9.1(2) no
Ni1 S2 C20 C19 172.08(14) no
Ni1 N1 C7 C6 2.9(3) no
C8 N1 C7 C6 -178.7(2) no
Ni1 N1 C8 C9 176.05(17) no
Ni1 N1 C8 C13 -4.7(2) no
C7 N1 C8 C9 -2.7(3) no
C7 N1 C8 C13 176.58(18) no
Ni1 N2 C13 C8 -0.5(2) no
Ni1 N2 C13 C12 -179.96(16) no
C14 N2 C13 C8 -177.06(18) no
C14 N2 C13 C12 3.5(3) no
Ni1 N2 C14 C15 9.3(3) no
C13 N2 C14 C15 -175.0(2) no
S1 C1 C2 C3 178.76(17) no
C6 C1 C2 C3 -0.3(3) no
S1 C1 C6 C5 -178.98(17) no
S1 C1 C6 C7 2.3(3) no
C2 C1 C6 C5 0.0(3) no
C2 C1 C6 C7 -178.7(2) no
C1 C2 C3 C4 0.3(4) no
C2 C3 C4 C5 0.0(4) no
C3 C4 C5 C6 -0.3(4) no
C4 C5 C6 C1 0.3(3) no
C4 C5 C6 C7 179.1(2) no
C1 C6 C7 N1 2.2(4) no
C5 C6 C7 N1 -176.5(2) no
N1 C8 C9 C10 177.0(2) no
C13 C8 C9 C10 -2.2(3) no
N1 C8 C13 N2 3.5(3) no
N1 C8 C13 C12 -177.09(18) no
C9 C8 C13 N2 -177.27(18) no
C9 C8 C13 C12 2.2(3) no
C8 C9 C10 C11 0.0(3) no
C9 C10 C11 C12 2.3(3) no
C10 C11 C12 C13 -2.3(3) no
C11 C12 C13 N2 179.5(2) no
C11 C12 C13 C8 0.1(3) no
N2 C14 C15 C16 179.7(2) no
N2 C14 C15 C20 3.0(4) no
C14 C15 C16 C17 -177.2(2) no
C20 C15 C16 C17 -0.3(3) no
C14 C15 C20 S2 -1.2(3) no
C14 C15 C20 C19 177.6(2) no
C16 C15 C20 S2 -177.78(16) no
C16 C15 C20 C19 1.0(3) no
C15 C16 C17 C18 -0.1(3) no
C16 C17 C18 C19 -0.3(3) no
C17 C18 C19 C20 1.1(3) no
C18 C19 C20 S2 177.44(17) no
C18 C19 C20 C15 -1.4(3) no
